data_4068963
loop_
_publ_author_name
'Armstrong, Andrea F.'
'Lebert, Julie M.'
'Brennan, John D.'
'Valliant, John F.'

_publ_section_title
;
 Functionalized Carborane Complexes of the [M(CO)2(NO)]2+Core (M =99mTc,
 Re): A New Class of Organometallic Probes for Correlatedin Vitroandin
 VivoImaging
;
_journal_issue 10
_journal_name_full Organometallics
_journal_page_first 2986
_journal_paper_doi 10.1021/om8011807
_journal_volume 28
_journal_year 2009
_chemical_formula_moiety 'C10 H15 B9 N O3 Re'
_chemical_formula_sum 'C10 H15 B9 N O3 Re'
_chemical_formula_weight 480.72
_chemical_name_systematic
; 
 ? 
;
_space_group_IT_number 14
_symmetry_cell_setting monoclinic
_symmetry_space_group_name_Hall '-P 2ybc'
_symmetry_space_group_name_H-M 'P 1 21/c 1'
_atom_sites_solution_hydrogens geom
_atom_sites_solution_primary direct
_atom_sites_solution_secondary difmap
_audit_creation_method SHELXL-97
_cell_angle_alpha 90.00
_cell_angle_beta 96.073(2)
_cell_angle_gamma 90.00
_cell_formula_units_Z 4
_cell_length_a 8.0428(9)
_cell_length_b 7.0814(8)
_cell_length_c 29.321(3)
_cell_measurement_reflns_used 4270
_cell_measurement_temperature 296(2)
_cell_measurement_theta_max 24.34
_cell_measurement_theta_min 2.77
_cell_volume 1660.6(3)
_computing_cell_refinement 'Bruker SMART'
_computing_data_collection 'Bruker SMART'
_computing_data_reduction 'Bruker SAINT'
_computing_molecular_graphics 'Bruker SHELXTL'
_computing_publication_material 'Bruker SHELXTL'
_computing_structure_refinement 'SHELXL-97 (Sheldrick, 1997)'
_computing_structure_solution 'SHELXS-97 (Sheldrick, 1990)'
_diffrn_ambient_temperature 296(2)
_diffrn_measured_fraction_theta_full 0.994
_diffrn_measured_fraction_theta_max 0.994
_diffrn_measurement_device_type 'CCD area detector'
_diffrn_measurement_method 'phi and omega scans'
_diffrn_radiation_monochromator graphite
_diffrn_radiation_source 'fine-focus sealed tube'
_diffrn_radiation_type MoK\a
_diffrn_radiation_wavelength 0.71073
_diffrn_reflns_av_R_equivalents 0.0576
_diffrn_reflns_av_sigmaI/netI 0.0550
_diffrn_reflns_limit_h_max 9
_diffrn_reflns_limit_h_min -10
_diffrn_reflns_limit_k_max 8
_diffrn_reflns_limit_k_min -8
_diffrn_reflns_limit_l_max 23
_diffrn_reflns_limit_l_min -36
_diffrn_reflns_number 18014
_diffrn_reflns_theta_full 26.45
_diffrn_reflns_theta_max 26.45
_diffrn_reflns_theta_min 2.55
_exptl_absorpt_coefficient_mu 7.323
_exptl_absorpt_correction_T_max 0.9713
_exptl_absorpt_correction_T_min 0.2173
_exptl_absorpt_correction_type numerical
_exptl_absorpt_process_details 'XPREP face-index'
_exptl_crystal_colour yellow
_exptl_crystal_density_diffrn 1.923
_exptl_crystal_density_method 'not measured'
_exptl_crystal_description plate
_exptl_crystal_F_000 904
_exptl_crystal_size_max 0.30
_exptl_crystal_size_mid 0.18
_exptl_crystal_size_min 0.002
_refine_diff_density_max 0.960
_refine_diff_density_min -0.764
_refine_diff_density_rms 0.109
_refine_ls_extinction_method none
_refine_ls_goodness_of_fit_ref 0.875
_refine_ls_hydrogen_treatment mixed
_refine_ls_matrix_type full
_refine_ls_number_parameters 277
_refine_ls_number_reflns 3397
_refine_ls_number_restraints 0
_refine_ls_restrained_S_all 0.875
_refine_ls_R_factor_all 0.0404
_refine_ls_R_factor_gt 0.0257
_refine_ls_shift/su_max 0.000
_refine_ls_shift/su_mean 0.000
_refine_ls_structure_factor_coef Fsqd
_refine_ls_weighting_details 'calc w=1/[\s^2^(Fo^2^)+(0.0110P)^2^+0.0000P] where P=(Fo^2^+2Fc^2^)/3'
_refine_ls_weighting_scheme calc
_refine_ls_wR_factor_gt 0.0400
_refine_ls_wR_factor_ref 0.0420
_reflns_number_gt 2563
_reflns_number_total 3397
_reflns_threshold_expression >2sigma(I)
_cod_data_source_file om8011807_si_001.cif
_cod_data_source_block compound8a
_cod_depositor_comments
;
The following automatic conversions were performed:

'_symmetry_cell_setting' value 'Monoclinic' changed to 'monoclinic'
according to /home/saulius/struct/CIF-dictionaries/cif_core.dic
dictionary named 'cif_core.dic' version 2.4.2 from 2011-04-26.

Automatic conversion script
Id: cif_fix_values 1715 2011-07-08 13:25:40Z adriana 
;
_cod_original_sg_symbol_H-M P2(1)/c
_cod_database_code 4068963

loop_
_symmetry_equiv_pos_as_xyz
'x, y, z'
'-x, y+1/2, -z+1/2'
'-x, -y, -z'
'x, -y-1/2, z-1/2'

loop_
_atom_site_label
_atom_site_type_symbol
_atom_site_fract_x
_atom_site_fract_y
_atom_site_fract_z
_atom_site_U_iso_or_equiv
_atom_site_adp_type
_atom_site_occupancy
_atom_site_symmetry_multiplicity
_atom_site_calc_flag
_atom_site_refinement_flags
_atom_site_disorder_assembly
_atom_site_disorder_group
Re1 Re 0.23477(2) 0.20049(3) 0.062607(6) 0.02933(6) Uani 1 1 d . . .
O1 O 0.3876(5) -0.1487(5) 0.01925(11) 0.0544(11) Uani 1 1 d . . .
O2 O 0.1640(4) 0.4168(5) -0.02877(11) 0.0546(10) Uani 1 1 d . . .
O3 O -0.1146(5) 0.0389(5) 0.06137(11) 0.0603(11) Uani 1 1 d . . .
N3 N 0.0211(6) 0.0984(7) 0.06026(13) 0.0377(12) Uani 0.33 1 d P A 1
C1 C 0.3268(6) -0.0177(7) 0.03448(14) 0.0398(12) Uani 0.67 1 d P A 1
C2 C 0.1891(6) 0.3288(6) 0.00465(15) 0.0415(12) Uani 0.67 1 d P A 1
N1 N 0.3268(6) -0.0177(7) 0.03448(14) 0.0398(12) Uani 0.33 1 d P A 2
N2 N 0.1891(6) 0.3288(6) 0.00465(15) 0.0415(12) Uani 0.33 1 d P A 2
C3 C 0.0211(6) 0.0984(7) 0.06026(13) 0.0377(12) Uani 0.67 1 d P A 2
C4 C 0.1699(5) 0.6726(6) 0.17270(12) 0.0241(10) Uani 1 1 d . . .
C5 C 0.0092(6) 0.7128(7) 0.15221(15) 0.0335(11) Uani 1 1 d . B .
H5B H -0.026(5) 0.645(5) 0.1251(12) 0.026(11) Uiso 1 1 d . . .
C6 C -0.0891(7) 0.8464(7) 0.17113(17) 0.0397(13) Uani 1 1 d . . .
H6B H -0.193(6) 0.877(6) 0.1568(14) 0.045(15) Uiso 1 1 d . . .
C7 C -0.0306(7) 0.9421(7) 0.21079(17) 0.0383(13) Uani 1 1 d . B .
H7B H -0.103(5) 1.036(5) 0.2198(12) 0.022(11) Uiso 1 1 d . . .
C8 C 0.1271(7) 0.9039(7) 0.23120(15) 0.0344(12) Uani 1 1 d . . .
H8B H 0.175(5) 0.967(5) 0.2587(13) 0.032(12) Uiso 1 1 d . . .
C9 C 0.2267(6) 0.7723(7) 0.21269(14) 0.0300(12) Uani 1 1 d . B 1
H9B H 0.322(5) 0.748(5) 0.2271(12) 0.018(12) Uiso 1 1 d . . .
C10 C 0.2752(5) 0.5236(6) 0.15266(13) 0.0234(10) Uani 1 1 d . A .
C11 C 0.3194(6) 0.1552(6) 0.13943(14) 0.0278(11) Uani 1 1 d . A .
H11A H 0.281(5) 0.034(6) 0.1479(12) 0.031(12) Uiso 1 1 d . . .
B1 B 0.4906(6) 0.1917(9) 0.10811(17) 0.0327(12) Uani 1 1 d . A .
H1A H 0.570(4) 0.068(5) 0.0985(11) 0.023(10) Uiso 1 1 d . . .
B2 B 0.4548(7) 0.4148(8) 0.07974(17) 0.0308(13) Uani 1 1 d . A .
H2A H 0.503(4) 0.461(5) 0.0529(12) 0.024(11) Uiso 1 1 d . . .
B3 B 0.2544(7) 0.5012(8) 0.09318(15) 0.0256(12) Uani 1 1 d . A .
H3A H 0.178(4) 0.615(5) 0.0807(11) 0.021(10) Uiso 1 1 d . . .
B4 B 0.1699(6) 0.3287(7) 0.12967(16) 0.0245(12) Uani 1 1 d . A .
H4A H 0.044(4) 0.311(5) 0.1363(10) 0.010(9) Uiso 1 1 d . . .
B5 B 0.5026(7) 0.2301(8) 0.16824(17) 0.0334(14) Uani 1 1 d . . .
H5A H 0.577(5) 0.136(5) 0.1933(12) 0.031(11) Uiso 1 1 d . . .
B6 B 0.5880(7) 0.3963(8) 0.13220(18) 0.0360(14) Uani 1 1 d . A .
H6A H 0.727(5) 0.412(5) 0.1348(12) 0.032(11) Uiso 1 1 d . . .
B7 B 0.4426(7) 0.5866(8) 0.12320(17) 0.0295(13) Uani 1 1 d . . .
H7A H 0.476(5) 0.731(5) 0.1217(12) 0.026(11) Uiso 1 1 d . . .
B8 B 0.3084(7) 0.3177(8) 0.18229(16) 0.0312(13) Uani 1 1 d . A .
H8A H 0.251(4) 0.294(5) 0.2116(11) 0.022(10) Uiso 1 1 d . . .
B9 B 0.4757(7) 0.4724(8) 0.17754(18) 0.0319(14) Uani 1 1 d . A .
H9A H 0.520(5) 0.540(6) 0.2068(13) 0.043(13) Uiso 1 1 d . . .

loop_
_atom_site_aniso_label
_atom_site_aniso_U_11
_atom_site_aniso_U_22
_atom_site_aniso_U_33
_atom_site_aniso_U_23
_atom_site_aniso_U_13
_atom_site_aniso_U_12
Re1 0.03334(11) 0.02878(11) 0.02590(9) -0.00494(10) 0.00323(7) -0.00217(11)
O1 0.086(3) 0.034(2) 0.045(2) -0.0052(17) 0.0178(19) 0.006(2)
O2 0.061(3) 0.067(3) 0.0337(19) 0.0125(19) -0.0034(18) 0.000(2)
O3 0.049(3) 0.082(3) 0.050(2) -0.019(2) 0.0058(19) -0.027(2)
N3 0.054(3) 0.040(3) 0.020(2) -0.014(2) 0.009(2) -0.012(3)
C1 0.047(3) 0.040(3) 0.033(3) 0.001(2) 0.003(2) -0.007(3)
C2 0.044(3) 0.037(3) 0.043(3) -0.010(2) 0.007(2) -0.005(2)
N1 0.047(3) 0.040(3) 0.033(3) 0.001(2) 0.003(2) -0.007(3)
N2 0.044(3) 0.037(3) 0.043(3) -0.010(2) 0.007(2) -0.005(2)
C3 0.054(3) 0.040(3) 0.020(2) -0.014(2) 0.009(2) -0.012(3)
C4 0.031(3) 0.017(3) 0.025(2) 0.0013(18) 0.0044(19) -0.005(2)
C5 0.031(3) 0.032(3) 0.038(3) -0.008(2) 0.004(2) 0.004(3)
C6 0.036(3) 0.038(4) 0.045(3) -0.003(2) 0.002(3) 0.004(3)
C7 0.044(4) 0.026(3) 0.049(3) -0.003(2) 0.022(3) 0.007(3)
C8 0.049(4) 0.028(3) 0.027(3) -0.001(2) 0.009(2) -0.001(3)
C9 0.038(3) 0.024(3) 0.028(2) 0.005(2) 0.003(2) -0.002(2)
C10 0.025(3) 0.022(3) 0.024(2) -0.0014(18) 0.0033(18) -0.001(2)
C11 0.034(3) 0.021(3) 0.029(2) 0.0002(19) 0.008(2) 0.000(2)
B1 0.023(3) 0.036(3) 0.039(3) -0.003(3) 0.004(2) 0.004(3)
B2 0.037(4) 0.030(3) 0.027(3) 0.000(2) 0.008(2) -0.002(3)
B3 0.030(3) 0.029(3) 0.019(2) 0.001(2) 0.006(2) 0.001(3)
B4 0.023(3) 0.021(3) 0.030(3) -0.003(2) 0.004(2) -0.003(2)
B5 0.035(3) 0.030(4) 0.034(3) -0.006(2) -0.004(2) 0.008(3)
B6 0.026(3) 0.031(3) 0.050(3) -0.005(3) 0.000(3) 0.000(3)
B7 0.027(3) 0.028(3) 0.034(3) -0.002(2) 0.005(2) -0.004(3)
B8 0.041(3) 0.028(3) 0.024(3) 0.003(2) 0.003(2) 0.004(3)
B9 0.027(3) 0.031(4) 0.036(3) -0.003(3) -0.005(3) 0.002(3)

loop_
_atom_type_symbol
_atom_type_description
_atom_type_scat_dispersion_real
_atom_type_scat_dispersion_imag
_atom_type_scat_source
C C 0.0033 0.0016 'International Tables Vol C Tables 4.2.6.8 and 6.1.1.4'
H H 0.0000 0.0000 'International Tables Vol C Tables 4.2.6.8 and 6.1.1.4'
B B 0.0013 0.0007 'International Tables Vol C Tables 4.2.6.8 and 6.1.1.4'
N N 0.0061 0.0033 'International Tables Vol C Tables 4.2.6.8 and 6.1.1.4'
O O 0.0106 0.0060 'International Tables Vol C Tables 4.2.6.8 and 6.1.1.4'
Re Re -1.0185 7.2310 'International Tables Vol C Tables 4.2.6.8 and 6.1.1.4'

loop_
_geom_angle_atom_site_label_1
_geom_angle_atom_site_label_2
_geom_angle_atom_site_label_3
_geom_angle
N3 Re1 C2 93.53(18)
N3 Re1 C1 93.88(19)
C2 Re1 C1 92.67(18)
N3 Re1 B4 83.77(17)
C2 Re1 B4 122.27(18)
C1 Re1 B4 145.05(17)
N3 Re1 C11 99.11(17)
C2 Re1 C11 159.36(17)
C1 Re1 C11 102.62(16)
B4 Re1 C11 44.15(16)
N3 Re1 B3 113.44(19)
C2 Re1 B3 84.63(17)
C1 Re1 B3 152.64(19)
B4 Re1 B3 46.31(17)
C11 Re1 B3 75.41(16)
N3 Re1 B1 140.09(19)
C2 Re1 B1 126.25(19)
C1 Re1 B1 82.42(19)
B4 Re1 B1 77.60(18)
C11 Re1 B1 44.41(17)
B3 Re1 B1 77.4(2)
N3 Re1 B2 158.96(19)
C2 Re1 B2 87.29(18)
C1 Re1 B2 107.09(19)
B4 Re1 B2 78.08(18)
C11 Re1 B2 75.08(17)
B3 Re1 B2 45.66(19)
B1 Re1 B2 45.1(2)
O3 N3 Re1 175.9(4)
O1 C1 Re1 176.9(4)
O2 C2 Re1 175.6(4)
C5 C4 C9 117.5(4)
C5 C4 C10 120.4(4)
C9 C4 C10 122.0(4)
C6 C5 C4 120.6(4)
C6 C5 H5B 124(2)
C4 C5 H5B 116(2)
C7 C6 C5 120.9(5)
C7 C6 H6B 119(3)
C5 C6 H6B 120(3)
C8 C7 C6 119.1(5)
C8 C7 H7B 126(2)
C6 C7 H7B 115(2)
C7 C8 C9 120.7(5)
C7 C8 H8B 123(2)
C9 C8 H8B 116(2)
C8 C9 C4 121.2(5)
C8 C9 H9B 118(3)
C4 C9 H9B 121(3)
C4 C10 B8 117.6(3)
C4 C10 B4 116.1(4)
B8 C10 B4 63.7(3)
C4 C10 B7 120.7(4)
B8 C10 B7 112.7(4)
B4 C10 B7 112.8(3)
C4 C10 B9 121.1(3)
B8 C10 B9 61.2(3)
B4 C10 B9 113.2(3)
B7 C10 B9 61.8(3)
C4 C10 B3 117.1(3)
B8 C10 B3 115.2(3)
B4 C10 B3 62.8(3)
B7 C10 B3 61.4(3)
B9 C10 B3 112.8(3)
B5 C11 B8 62.4(3)
B5 C11 B4 114.4(4)
B8 C11 B4 63.5(3)
B5 C11 B1 61.8(3)
B8 C11 B1 113.0(4)
B4 C11 B1 112.4(4)
B5 C11 Re1 126.3(3)
B8 C11 Re1 126.2(3)
B4 C11 Re1 67.0(2)
B1 C11 Re1 68.6(2)
B5 C11 H11A 116(2)
B8 C11 H11A 112(2)
B4 C11 H11A 116(2)
B1 C11 H11A 124(3)
Re1 C11 H11A 108(2)
C11 B1 B6 104.6(4)
C11 B1 B5 57.7(3)
B6 B1 B5 60.0(3)
C11 B1 B2 106.0(4)
B6 B1 B2 60.3(3)
B5 B1 B2 108.3(4)
C11 B1 Re1 67.0(2)
B6 B1 Re1 122.4(4)
B5 B1 Re1 121.1(3)
B2 B1 Re1 67.8(2)
C11 B1 H1A 120.6(19)
B6 B1 H1A 119.7(18)
B5 B1 H1A 113.0(17)
B2 B1 H1A 129.0(18)
Re1 B1 H1A 111.3(17)
B7 B2 B6 60.3(3)
B7 B2 B1 106.8(4)
B6 B2 B1 58.9(3)
B7 B2 B3 59.5(3)
B6 B2 B3 107.8(4)
B1 B2 B3 107.5(4)
B7 B2 Re1 120.0(3)
B6 B2 Re1 120.5(3)
B1 B2 Re1 67.0(2)
B3 B2 Re1 66.1(2)
B7 B2 H2A 114(2)
B6 B2 H2A 118(2)
B1 B2 H2A 128(2)
B3 B2 H2A 120(2)
Re1 B2 H2A 114(2)
C10 B3 B7 59.1(3)
C10 B3 B4 58.0(2)
B7 B3 B4 107.0(3)
C10 B3 B2 104.8(3)
B7 B3 B2 59.3(3)
B4 B3 B2 107.5(4)
C10 B3 Re1 117.9(3)
B7 B3 Re1 121.8(3)
B4 B3 Re1 65.9(2)
B2 B3 Re1 68.2(2)
C10 B3 H3A 105.7(18)
B7 B3 H3A 110.4(19)
B4 B3 H3A 119(2)
B2 B3 H3A 133(2)
Re1 B3 H3A 123.7(19)
C10 B4 C11 101.6(3)
C10 B4 B3 59.2(3)
C11 B4 B3 106.4(4)
C10 B4 B8 57.7(3)
C11 B4 B8 58.0(3)
B3 B4 B8 107.4(4)
C10 B4 Re1 120.7(3)
C11 B4 Re1 68.8(2)
B3 B4 Re1 67.8(2)
B8 B4 Re1 122.9(3)
C10 B4 H4A 117.7(18)
C11 B4 H4A 123.3(19)
B3 B4 H4A 128.1(18)
B8 B4 H4A 110.7(16)
Re1 B4 H4A 115.0(17)
C11 B5 B9 105.5(4)
C11 B5 B6 106.3(3)
B9 B5 B6 60.3(3)
C11 B5 B8 59.1(3)
B9 B5 B8 59.6(3)
B6 B5 B8 108.3(4)
C11 B5 B1 60.4(3)
B9 B5 B1 108.0(4)
B6 B5 B1 59.5(3)
B8 B5 B1 109.1(3)
C11 B5 H5A 121.0(19)
B9 B5 H5A 123.2(19)
B6 B5 H5A 125(2)
B8 B5 H5A 119(2)
B1 B5 H5A 122.1(19)
B1 B6 B9 108.1(4)
B1 B6 B5 60.5(3)
B9 B6 B5 59.5(3)
B1 B6 B2 60.8(3)
B9 B6 B2 108.5(4)
B5 B6 B2 109.2(4)
B1 B6 B7 107.8(4)
B9 B6 B7 60.2(3)
B5 B6 B7 107.5(4)
B2 B6 B7 59.5(3)
B1 B6 H6A 121(2)
B9 B6 H6A 120.4(19)
B5 B6 H6A 118.3(19)
B2 B6 H6A 123.8(19)
B7 B6 H6A 125(2)
C10 B7 B2 106.7(4)
C10 B7 B3 59.5(3)
B2 B7 B3 61.2(3)
C10 B7 B9 59.2(3)
B2 B7 B9 108.5(4)
B3 B7 B9 109.1(4)
C10 B7 B6 105.3(4)
B2 B7 B6 60.2(3)
B3 B7 B6 109.1(4)
B9 B7 B6 59.4(3)
C10 B7 H7A 119(2)
B2 B7 H7A 127(2)
B3 B7 H7A 121.1(19)
B9 B7 H7A 117.3(19)
B6 B7 H7A 125(2)
C10 B8 C11 102.6(3)
C10 B8 B9 60.3(3)
C11 B8 B9 105.2(4)
C10 B8 B5 106.0(4)
C11 B8 B5 58.5(3)
B9 B8 B5 59.8(3)
C10 B8 B4 58.5(2)
C11 B8 B4 58.5(3)
B9 B8 B4 108.3(4)
B5 B8 B4 107.2(4)
C10 B8 H8A 120(2)
C11 B8 H8A 124(2)
B9 B8 H8A 126(2)
B5 B8 H8A 128(2)
B4 B8 H8A 115.6(19)
C10 B9 B8 58.5(3)
C10 B9 B5 105.3(3)
B8 B9 B5 60.6(3)
C10 B9 B6 105.9(3)
B8 B9 B6 109.1(4)
B5 B9 B6 60.3(3)
C10 B9 B7 59.0(3)
B8 B9 B7 108.2(3)
B5 B9 B7 108.3(4)
B6 B9 B7 60.4(3)
C10 B9 H9A 119(2)
B8 B9 H9A 116(2)
B5 B9 H9A 124(2)
B6 B9 H9A 128(2)
B7 B9 H9A 123(2)

loop_
_geom_bond_atom_site_label_1
_geom_bond_atom_site_label_2
_geom_bond_distance
Re1 N3 1.859(5)
Re1 C2 1.928(5)
Re1 C1 1.936(5)
Re1 B4 2.276(5)
Re1 C11 2.306(4)
Re1 B3 2.309(5)
Re1 B1 2.332(5)
Re1 B2 2.345(6)
O1 C1 1.159(5)
O2 C2 1.161(5)
O3 N3 1.174(5)
C4 C5 1.396(6)
C4 C9 1.403(5)
C4 C10 1.510(6)
C5 C6 1.386(6)
C5 H5B 0.95(3)
C6 C7 1.384(6)
C6 H6B 0.92(4)
C7 C8 1.371(6)
C7 H7B 0.94(4)
C8 C9 1.378(6)
C8 H8B 0.96(4)
C9 H9B 0.85(3)
C10 B8 1.704(6)
C10 B4 1.719(6)
C10 B7 1.733(7)
C10 B9 1.737(6)
C10 B3 1.741(6)
C11 B5 1.703(7)
C11 B8 1.713(7)
C11 B4 1.722(7)
C11 B1 1.753(7)
C11 H11A 0.96(4)
B1 B6 1.760(8)
B1 B5 1.776(7)
B1 B2 1.795(8)
B1 H1A 1.14(4)
B2 B7 1.772(7)
B2 B6 1.784(7)
B2 B3 1.806(8)
B2 H2A 0.97(4)
B3 B7 1.775(7)
B3 B4 1.803(7)
B3 H3A 1.05(3)
B4 B8 1.807(6)
B4 H4A 1.06(3)
B5 B9 1.754(8)
B5 B6 1.769(8)
B5 B8 1.769(8)
B5 H5A 1.12(3)
B6 B9 1.769(8)
B6 B7 1.786(8)
B6 H6A 1.12(4)
B7 B9 1.782(7)
B7 H7A 1.06(4)
B8 B9 1.752(8)
B8 H8A 1.03(3)
B9 H9A 1.01(4)

loop_
_geom_torsion_atom_site_label_1
_geom_torsion_atom_site_label_2
_geom_torsion_atom_site_label_3
_geom_torsion_atom_site_label_4
_geom_torsion
C9 C4 C5 C6 -0.1(7)
C10 C4 C5 C6 178.5(4)
C4 C5 C6 C7 -0.3(8)
C5 C6 C7 C8 0.4(8)
C6 C7 C8 C9 0.0(7)
C7 C8 C9 C4 -0.4(7)
C5 C4 C9 C8 0.4(6)
C10 C4 C9 C8 -178.1(4)
C5 C4 C10 B8 -108.9(4)
C9 C4 C10 B8 69.6(5)
C5 C4 C10 B4 -36.4(5)
C9 C4 C10 B4 142.2(4)
C5 C4 C10 B7 106.2(5)
C9 C4 C10 B7 -75.3(5)
C5 C4 C10 B9 179.7(4)
C9 C4 C10 B9 -1.8(6)
C5 C4 C10 B3 34.9(6)
C9 C4 C10 B3 -146.5(4)
N3 Re1 C11 B5 -175.3(4)
C2 Re1 C11 B5 -48.2(7)
C1 Re1 C11 B5 88.6(4)
B4 Re1 C11 B5 -104.2(4)
B3 Re1 C11 B5 -63.3(4)
B1 Re1 C11 B5 23.5(4)
B2 Re1 C11 B5 -16.0(4)
N3 Re1 C11 B8 -95.4(4)
C2 Re1 C11 B8 31.7(7)
C1 Re1 C11 B8 168.5(4)
B4 Re1 C11 B8 -24.3(4)
B3 Re1 C11 B8 16.6(4)
B1 Re1 C11 B8 103.4(5)
B2 Re1 C11 B8 63.9(4)
N3 Re1 C11 B4 -71.2(3)
C2 Re1 C11 B4 55.9(6)
C1 Re1 C11 B4 -167.3(3)
B3 Re1 C11 B4 40.8(3)
B1 Re1 C11 B4 127.7(4)
B2 Re1 C11 B4 88.2(3)
N3 Re1 C11 B1 161.2(3)
C2 Re1 C11 B1 -71.8(6)
C1 Re1 C11 B1 65.1(3)
B4 Re1 C11 B1 -127.7(4)
B3 Re1 C11 B1 -86.8(3)
B2 Re1 C11 B1 -39.5(3)
B5 C11 B1 B6 -39.2(3)
B8 C11 B1 B6 -2.1(5)
B4 C11 B1 B6 67.4(4)
Re1 C11 B1 B6 119.4(3)
B8 C11 B1 B5 37.1(4)
B4 C11 B1 B5 106.6(4)
Re1 C11 B1 B5 158.6(3)
B5 C11 B1 B2 -101.9(4)
B8 C11 B1 B2 -64.8(4)
B4 C11 B1 B2 4.7(4)
Re1 C11 B1 B2 56.7(3)
B5 C11 B1 Re1 -158.6(3)
B8 C11 B1 Re1 -121.5(3)
B4 C11 B1 Re1 -52.0(3)
N3 Re1 B1 C11 -29.8(4)
C2 Re1 B1 C11 155.5(2)
C1 Re1 B1 C11 -116.8(3)
B4 Re1 B1 C11 34.4(2)
B3 Re1 B1 C11 81.9(3)
B2 Re1 B1 C11 119.8(4)
N3 Re1 B1 B6 -122.9(4)
C2 Re1 B1 B6 62.3(4)
C1 Re1 B1 B6 150.1(4)
B4 Re1 B1 B6 -58.8(4)
C11 Re1 B1 B6 -93.2(4)
B3 Re1 B1 B6 -11.3(4)
B2 Re1 B1 B6 26.6(4)
N3 Re1 B1 B5 -50.9(6)
C2 Re1 B1 B5 134.4(4)
C1 Re1 B1 B5 -137.9(4)
B4 Re1 B1 B5 13.2(4)
C11 Re1 B1 B5 -21.1(3)
B3 Re1 B1 B5 60.7(4)
B2 Re1 B1 B5 98.7(5)
N3 Re1 B1 B2 -149.6(3)
C2 Re1 B1 B2 35.7(3)
C1 Re1 B1 B2 123.4(3)
B4 Re1 B1 B2 -85.4(3)
C11 Re1 B1 B2 -119.8(4)
B3 Re1 B1 B2 -37.9(3)
C11 B1 B2 B7 59.8(4)
B6 B1 B2 B7 -38.1(4)
B5 B1 B2 B7 -0.8(5)
Re1 B1 B2 B7 116.1(3)
C11 B1 B2 B6 97.9(4)
B5 B1 B2 B6 37.3(4)
Re1 B1 B2 B6 154.1(3)
C11 B1 B2 B3 -2.7(4)
B6 B1 B2 B3 -100.6(4)
B5 B1 B2 B3 -63.3(4)
Re1 B1 B2 B3 53.5(3)
C11 B1 B2 Re1 -56.2(3)
B6 B1 B2 Re1 -154.1(3)
B5 B1 B2 Re1 -116.9(3)
N3 Re1 B2 B7 18.5(7)
C2 Re1 B2 B7 111.3(4)
C1 Re1 B2 B7 -156.8(3)
B4 Re1 B2 B7 -12.5(3)
C11 Re1 B2 B7 -57.9(3)
B3 Re1 B2 B7 26.2(3)
B1 Re1 B2 B7 -96.8(4)
N3 Re1 B2 B6 89.6(6)
C2 Re1 B2 B6 -177.6(4)
C1 Re1 B2 B6 -85.6(4)
B4 Re1 B2 B6 58.6(4)
C11 Re1 B2 B6 13.2(4)
B3 Re1 B2 B6 97.3(4)
B1 Re1 B2 B6 -25.7(3)
N3 Re1 B2 B1 115.3(5)
C2 Re1 B2 B1 -151.9(3)
C1 Re1 B2 B1 -60.0(3)
B4 Re1 B2 B1 84.3(3)
C11 Re1 B2 B1 38.9(2)
B3 Re1 B2 B1 123.0(3)
N3 Re1 B2 B3 -7.7(6)
C2 Re1 B2 B3 85.1(2)
C1 Re1 B2 B3 177.1(2)
B4 Re1 B2 B3 -38.7(2)
C11 Re1 B2 B3 -84.0(2)
B1 Re1 B2 B3 -123.0(3)
C4 C10 B3 B7 112.0(4)
B8 C10 B3 B7 -103.3(4)
B4 C10 B3 B7 -140.9(4)
B9 C10 B3 B7 -35.6(4)
C4 C10 B3 B4 -107.1(4)
B8 C10 B3 B4 37.6(4)
B7 C10 B3 B4 140.9(4)
B9 C10 B3 B4 105.3(4)
C4 C10 B3 B2 151.3(4)
B8 C10 B3 B2 -64.0(5)
B4 C10 B3 B2 -101.6(4)
B7 C10 B3 B2 39.3(4)
B9 C10 B3 B2 3.7(5)
C4 C10 B3 Re1 -135.8(3)
B8 C10 B3 Re1 8.9(5)
B4 C10 B3 Re1 -28.7(3)
B7 C10 B3 Re1 112.2(4)
B9 C10 B3 Re1 76.6(4)
B7 B2 B3 C10 -39.1(3)
B6 B2 B3 C10 -1.7(5)
B1 B2 B3 C10 60.5(4)
Re1 B2 B3 C10 114.6(3)
B6 B2 B3 B7 37.5(4)
B1 B2 B3 B7 99.6(4)
Re1 B2 B3 B7 153.7(3)
B7 B2 B3 B4 -99.7(4)
B6 B2 B3 B4 -62.2(4)
B1 B2 B3 B4 -0.1(4)
Re1 B2 B3 B4 54.0(3)
B7 B2 B3 Re1 -153.7(3)
B6 B2 B3 Re1 -116.2(4)
B1 B2 B3 Re1 -54.1(3)
N3 Re1 B3 C10 81.2(3)
C2 Re1 B3 C10 172.8(3)
C1 Re1 B3 C10 -101.8(4)
B4 Re1 B3 C10 26.5(3)
C11 Re1 B3 C10 -12.5(3)
B1 Re1 B3 C10 -58.2(3)
B2 Re1 B3 C10 -95.8(4)
N3 Re1 B3 B7 150.4(3)
C2 Re1 B3 B7 -118.1(4)
C1 Re1 B3 B7 -32.7(6)
B4 Re1 B3 B7 95.7(4)
C11 Re1 B3 B7 56.6(3)
B1 Re1 B3 B7 10.9(3)
B2 Re1 B3 B7 -26.6(3)
N3 Re1 B3 B4 54.7(3)
C2 Re1 B3 B4 146.2(3)
C1 Re1 B3 B4 -128.3(4)
C11 Re1 B3 B4 -39.0(2)
B1 Re1 B3 B4 -84.8(3)
B2 Re1 B3 B4 -122.3(3)
N3 Re1 B3 B2 177.0(2)
C2 Re1 B3 B2 -91.5(3)
C1 Re1 B3 B2 -6.1(5)
B4 Re1 B3 B2 122.3(3)
C11 Re1 B3 B2 83.2(2)
B1 Re1 B3 B2 37.5(2)
C4 C10 B4 C11 -149.2(3)
B8 C10 B4 C11 -39.7(3)
B7 C10 B4 C11 65.3(4)
B9 C10 B4 C11 -2.5(4)
B3 C10 B4 C11 102.2(4)
C4 C10 B4 B3 108.5(4)
B8 C10 B4 B3 -142.0(4)
B7 C10 B4 B3 -36.9(3)
B9 C10 B4 B3 -104.7(4)
C4 C10 B4 B8 -109.5(4)
B7 C10 B4 B8 105.1(4)
B9 C10 B4 B8 37.2(4)
B3 C10 B4 B8 142.0(4)
C4 C10 B4 Re1 138.6(3)
B8 C10 B4 Re1 -111.9(4)
B7 C10 B4 Re1 -6.8(5)
B9 C10 B4 Re1 -74.7(4)
B3 C10 B4 Re1 30.1(3)
B5 C11 B4 C10 2.2(5)
B8 C11 B4 C10 39.6(3)
B1 C11 B4 C10 -65.8(4)
Re1 C11 B4 C10 -118.7(3)
B5 C11 B4 B3 63.3(4)
B8 C11 B4 B3 100.6(4)
B1 C11 B4 B3 -4.8(4)
Re1 C11 B4 B3 -57.6(2)
B5 C11 B4 B8 -37.3(4)
B1 C11 B4 B8 -105.4(4)
Re1 C11 B4 B8 -158.2(3)
B5 C11 B4 Re1 120.9(3)
B8 C11 B4 Re1 158.2(3)
B1 C11 B4 Re1 52.8(3)
B7 B3 B4 C10 34.4(3)
B2 B3 B4 C10 96.9(3)
Re1 B3 B4 C10 152.3(3)
C10 B3 B4 C11 -94.0(3)
B7 B3 B4 C11 -59.5(4)
B2 B3 B4 C11 2.9(4)
Re1 B3 B4 C11 58.3(3)
C10 B3 B4 B8 -33.1(3)
B7 B3 B4 B8 1.4(5)
B2 B3 B4 B8 63.8(4)
Re1 B3 B4 B8 119.2(3)
C10 B3 B4 Re1 -152.3(3)
B7 B3 B4 Re1 -117.8(3)
B2 B3 B4 Re1 -55.4(3)
N3 Re1 B4 C10 -158.8(3)
C2 Re1 B4 C10 -68.6(4)
C1 Re1 B4 C10 113.3(4)
C11 Re1 B4 C10 91.2(4)
B3 Re1 B4 C10 -27.7(3)
B1 Re1 B4 C10 56.7(3)
B2 Re1 B4 C10 10.4(3)
N3 Re1 B4 C11 110.0(3)
C2 Re1 B4 C11 -159.8(2)
C1 Re1 B4 C11 22.1(4)
B3 Re1 B4 C11 -118.9(3)
B1 Re1 B4 C11 -34.5(3)
B2 Re1 B4 C11 -80.8(3)
N3 Re1 B4 B3 -131.1(3)
C2 Re1 B4 B3 -40.9(3)
C1 Re1 B4 B3 141.0(3)
C11 Re1 B4 B3 118.9(3)
B1 Re1 B4 B3 84.4(3)
B2 Re1 B4 B3 38.2(2)
N3 Re1 B4 B8 132.0(4)
C2 Re1 B4 B8 -137.8(3)
C1 Re1 B4 B8 44.1(5)
C11 Re1 B4 B8 22.0(3)
B3 Re1 B4 B8 -96.9(4)
B1 Re1 B4 B8 -12.5(4)
B2 Re1 B4 B8 -58.8(4)
B8 C11 B5 B9 -39.0(4)
B4 C11 B5 B9 -1.2(5)
B1 C11 B5 B9 102.2(4)
Re1 C11 B5 B9 77.3(4)
B8 C11 B5 B6 -101.9(4)
B4 C11 B5 B6 -64.1(5)
B1 C11 B5 B6 39.3(4)
Re1 C11 B5 B6 14.4(5)
B4 C11 B5 B8 37.8(4)
B1 C11 B5 B8 141.2(4)
Re1 C11 B5 B8 116.3(4)
B8 C11 B5 B1 -141.2(4)
B4 C11 B5 B1 -103.4(4)
Re1 C11 B5 B1 -24.9(4)
B6 B1 B5 C11 135.1(4)
B2 B1 B5 C11 97.8(4)
Re1 B1 B5 C11 23.1(3)
C11 B1 B5 B9 -97.9(4)
B6 B1 B5 B9 37.2(4)
B2 B1 B5 B9 -0.2(5)
Re1 B1 B5 B9 -74.8(5)
C11 B1 B5 B6 -135.1(4)
B2 B1 B5 B6 -37.4(4)
Re1 B1 B5 B6 -112.0(4)
C11 B1 B5 B8 -34.7(4)
B6 B1 B5 B8 100.5(4)
B2 B1 B5 B8 63.1(5)
Re1 B1 B5 B8 -11.6(6)
C11 B1 B6 B9 1.2(5)
B5 B1 B6 B9 -36.9(4)
B2 B1 B6 B9 101.5(4)
Re1 B1 B6 B9 73.0(4)
C11 B1 B6 B5 38.0(3)
B2 B1 B6 B5 138.4(4)
Re1 B1 B6 B5 109.8(4)
C11 B1 B6 B2 -100.4(4)
B5 B1 B6 B2 -138.4(4)
Re1 B1 B6 B2 -28.6(4)
C11 B1 B6 B7 -62.4(5)
B5 B1 B6 B7 -100.5(4)
B2 B1 B6 B7 38.0(4)
Re1 B1 B6 B7 9.4(5)
C11 B5 B6 B1 -39.7(3)
B9 B5 B6 B1 -138.5(4)
B8 B5 B6 B1 -101.9(4)
C11 B5 B6 B9 98.8(4)
B8 B5 B6 B9 36.6(3)
B1 B5 B6 B9 138.5(4)
C11 B5 B6 B2 -1.9(5)
B9 B5 B6 B2 -100.7(4)
B8 B5 B6 B2 -64.0(5)
B1 B5 B6 B2 37.9(4)
C11 B5 B6 B7 61.1(4)
B9 B5 B6 B7 -37.7(3)
B8 B5 B6 B7 -1.0(5)
B1 B5 B6 B7 100.9(4)
B7 B2 B6 B1 137.2(4)
B3 B2 B6 B1 100.1(4)
Re1 B2 B6 B1 27.8(4)
B7 B2 B6 B9 36.3(4)
B1 B2 B6 B9 -100.9(4)
B3 B2 B6 B9 -0.8(5)
Re1 B2 B6 B9 -73.1(5)
B7 B2 B6 B5 99.5(4)
B1 B2 B6 B5 -37.7(4)
B3 B2 B6 B5 62.4(5)
Re1 B2 B6 B5 -9.9(5)
B1 B2 B6 B7 -137.2(4)
B3 B2 B6 B7 -37.1(4)
Re1 B2 B6 B7 -109.4(4)
C4 C10 B7 B2 -146.8(4)
B8 C10 B7 B2 66.7(4)
B4 C10 B7 B2 -3.1(5)
B9 C10 B7 B2 101.9(4)
B3 C10 B7 B2 -40.6(3)
C4 C10 B7 B3 -106.2(4)
B8 C10 B7 B3 107.3(4)
B4 C10 B7 B3 37.5(3)
B9 C10 B7 B3 142.5(4)
C4 C10 B7 B9 111.3(4)
B8 C10 B7 B9 -35.2(3)
B4 C10 B7 B9 -105.0(4)
B3 C10 B7 B9 -142.5(4)
C4 C10 B7 B6 150.3(4)
B8 C10 B7 B6 3.9(4)
B4 C10 B7 B6 -66.0(4)
B9 C10 B7 B6 39.1(3)
B3 C10 B7 B6 -103.5(4)
B6 B2 B7 C10 -98.4(4)
B1 B2 B7 C10 -60.9(4)
B3 B2 B7 C10 39.8(3)
Re1 B2 B7 C10 11.9(5)
B6 B2 B7 B3 -138.1(4)
B1 B2 B7 B3 -100.7(4)
Re1 B2 B7 B3 -27.9(3)
B6 B2 B7 B9 -36.0(4)
B1 B2 B7 B9 1.5(5)
B3 B2 B7 B9 102.2(4)
Re1 B2 B7 B9 74.3(4)
B1 B2 B7 B6 37.4(4)
B3 B2 B7 B6 138.1(4)
Re1 B2 B7 B6 110.2(4)
B4 B3 B7 C10 -34.0(3)
B2 B3 B7 C10 -134.7(4)
Re1 B3 B7 C10 -105.7(3)
C10 B3 B7 B2 134.7(4)
B4 B3 B7 B2 100.7(4)
Re1 B3 B7 B2 28.9(3)
C10 B3 B7 B9 33.6(3)
B4 B3 B7 B9 -0.4(5)
B2 B3 B7 B9 -101.1(4)
Re1 B3 B7 B9 -72.1(4)
C10 B3 B7 B6 96.9(4)
B4 B3 B7 B6 62.9(5)
B2 B3 B7 B6 -37.8(4)
Re1 B3 B7 B6 -8.8(5)
B1 B6 B7 C10 62.2(4)
B9 B6 B7 C10 -39.0(3)
B5 B6 B7 C10 -1.6(4)
B2 B6 B7 C10 100.7(4)
B1 B6 B7 B2 -38.6(4)
B9 B6 B7 B2 -139.7(4)
B5 B6 B7 B2 -102.3(4)
B1 B6 B7 B3 -0.3(5)
B9 B6 B7 B3 -101.4(4)
B5 B6 B7 B3 -64.1(4)
B2 B6 B7 B3 38.2(4)
B1 B6 B7 B9 101.1(4)
B5 B6 B7 B9 37.4(3)
B2 B6 B7 B9 139.7(4)
C4 C10 B8 C11 147.4(4)
B4 C10 B8 C11 40.2(3)
B7 C10 B8 C11 -65.0(4)
B9 C10 B8 C11 -100.4(4)
B3 C10 B8 C11 2.9(5)
C4 C10 B8 B9 -112.2(4)
B4 C10 B8 B9 140.6(4)
B7 C10 B8 B9 35.4(3)
B3 C10 B8 B9 103.3(4)
C4 C10 B8 B5 -152.1(3)
B4 C10 B8 B5 100.7(4)
B7 C10 B8 B5 -4.5(4)
B9 C10 B8 B5 -39.9(3)
B3 C10 B8 B5 63.4(4)
C4 C10 B8 B4 107.2(4)
B7 C10 B8 B4 -105.2(4)
B9 C10 B8 B4 -140.6(4)
B3 C10 B8 B4 -37.3(4)
B5 C11 B8 C10 101.2(4)
B4 C11 B8 C10 -40.2(3)
B1 C11 B8 C10 64.4(4)
Re1 C11 B8 C10 -15.2(5)
B5 C11 B8 B9 39.0(3)
B4 C11 B8 B9 -102.5(4)
B1 C11 B8 B9 2.1(5)
Re1 C11 B8 B9 -77.5(4)
B4 C11 B8 B5 -141.4(4)
B1 C11 B8 B5 -36.9(4)
Re1 C11 B8 B5 -116.4(4)
B5 C11 B8 B4 141.4(4)
B1 C11 B8 B4 104.5(4)
Re1 C11 B8 B4 25.0(4)
C11 B5 B8 C10 -95.2(3)
B9 B5 B8 C10 40.2(3)
B6 B5 B8 C10 3.3(4)
B1 B5 B8 C10 -59.9(5)
B9 B5 B8 C11 135.4(4)
B6 B5 B8 C11 98.5(4)
B1 B5 B8 C11 35.2(4)
C11 B5 B8 B9 -135.4(4)
B6 B5 B8 B9 -36.9(3)
B1 B5 B8 B9 -100.1(4)
C11 B5 B8 B4 -33.8(3)
B9 B5 B8 B4 101.6(4)
B6 B5 B8 B4 64.6(4)
B1 B5 B8 B4 1.4(5)
C11 B4 B8 C10 132.4(4)
B3 B4 B8 C10 33.7(3)
Re1 B4 B8 C10 108.1(4)
C10 B4 B8 C11 -132.4(4)
B3 B4 B8 C11 -98.8(4)
Re1 B4 B8 C11 -24.3(3)
C10 B4 B8 B9 -35.5(3)
C11 B4 B8 B9 96.9(4)
B3 B4 B8 B9 -1.8(5)
Re1 B4 B8 B9 72.6(5)
C10 B4 B8 B5 -98.6(4)
C11 B4 B8 B5 33.8(3)
B3 B4 B8 B5 -64.9(5)
Re1 B4 B8 B5 9.5(5)
C4 C10 B9 B8 106.6(4)
B4 C10 B9 B8 -38.3(4)
B7 C10 B9 B8 -142.6(4)
B3 C10 B9 B8 -107.2(4)
C4 C10 B9 B5 146.8(4)
B8 C10 B9 B5 40.2(3)
B4 C10 B9 B5 1.9(5)
B7 C10 B9 B5 -102.5(4)
B3 C10 B9 B5 -67.1(4)
C4 C10 B9 B6 -150.4(4)
B8 C10 B9 B6 103.0(4)
B4 C10 B9 B6 64.7(5)
B7 C10 B9 B6 -39.7(4)
B3 C10 B9 B6 -4.2(5)
C4 C10 B9 B7 -110.7(4)
B8 C10 B9 B7 142.6(4)
B4 C10 B9 B7 104.4(4)
B3 C10 B9 B7 35.4(4)
C11 B8 B9 C10 96.1(3)
B5 B8 B9 C10 134.4(3)
B4 B8 B9 C10 34.8(3)
C10 B8 B9 B5 -134.4(3)
C11 B8 B9 B5 -38.4(3)
B4 B8 B9 B5 -99.7(4)
C10 B8 B9 B6 -97.3(4)
C11 B8 B9 B6 -1.2(5)
B5 B8 B9 B6 37.1(3)
B4 B8 B9 B6 -62.5(5)
C10 B8 B9 B7 -33.2(3)
C11 B8 B9 B7 62.9(4)
B5 B8 B9 B7 101.2(4)
B4 B8 B9 B7 1.6(5)
C11 B5 B9 C10 -0.4(5)
B6 B5 B9 C10 99.8(4)
B8 B5 B9 C10 -39.1(3)
B1 B5 B9 C10 62.9(5)
C11 B5 B9 B8 38.7(3)
B6 B5 B9 B8 138.9(4)
B1 B5 B9 B8 102.1(4)
C11 B5 B9 B6 -100.2(4)
B8 B5 B9 B6 -138.9(4)
B1 B5 B9 B6 -36.9(3)
C11 B5 B9 B7 -62.3(5)
B6 B5 B9 B7 38.0(3)
B8 B5 B9 B7 -101.0(4)
B1 B5 B9 B7 1.1(5)
B1 B6 B9 C10 -61.5(5)
B5 B6 B9 C10 -98.8(4)
B2 B6 B9 C10 3.0(5)
B7 B6 B9 C10 39.0(3)
B1 B6 B9 B8 0.0(5)
B5 B6 B9 B8 -37.3(3)
B2 B6 B9 B8 64.5(5)
B7 B6 B9 B8 100.5(4)
B1 B6 B9 B5 37.3(3)
B2 B6 B9 B5 101.8(4)
B7 B6 B9 B5 137.8(4)
B1 B6 B9 B7 -100.5(4)
B5 B6 B9 B7 -137.8(4)
B2 B6 B9 B7 -36.0(4)
B2 B7 B9 C10 -98.8(4)
B3 B7 B9 C10 -33.7(3)
B6 B7 B9 C10 -135.1(4)
C10 B7 B9 B8 33.0(3)
B2 B7 B9 B8 -65.8(5)
B3 B7 B9 B8 -0.7(5)
B6 B7 B9 B8 -102.1(4)
C10 B7 B9 B5 97.2(4)
B2 B7 B9 B5 -1.6(5)
B3 B7 B9 B5 63.5(5)
B6 B7 B9 B5 -37.9(4)
C10 B7 B9 B6 135.1(4)
B2 B7 B9 B6 36.3(4)
B3 B7 B9 B6 101.4(4)
